data_4305777
loop_
_publ_author_name
'Hai-Bing Xu'
'Li-Yi Zhang'
'Jun Ni'
'Hsiu-Yi Chao'
'Zhong-Ning Chen'

_publ_section_title
;
Conformation Changes and Luminescent Properties of Au-Ln (Ln = Nd, Eu, Er,
Yb) Arrays with 5-Ethynyl-2,2'-Bipyridine
;
_journal_name_full 'Inorganic Chemistry'
_journal_page_first 10744
_journal_page_last 10752
_journal_paper_doi 10.1021/ic800733x
_journal_volume 47
_journal_year 2008
_chemical_formula_sum 'C29.5 H22 Au Cl Fe0.5 N2 O0 P'
_chemical_formula_weight 695.80
_chemical_name_systematic
; 
 ? 
;
_space_group_IT_number 13
_symmetry_cell_setting monoclinic
_symmetry_space_group_name_Hall '-P 2yac'
_symmetry_space_group_name_H-M 'P 1 2/n 1'
_atom_sites_solution_hydrogens geom
_atom_sites_solution_primary direct
_atom_sites_solution_secondary difmap
_audit_creation_method SHELXL-97
_cell_angle_alpha 90.00
_cell_angle_beta 92.402(6)
_cell_angle_gamma 90.00
_cell_formula_units_Z 4
_cell_length_a 12.8471(14)
_cell_length_b 10.7684(9)
_cell_length_c 18.3317(16)
_cell_measurement_reflns_used 5201
_cell_measurement_temperature 293(2)
_cell_measurement_theta_max 27.4835
_cell_measurement_theta_min 3.173
_cell_volume 2533.8(4)
_computing_cell_refinement 'Bruker XSCANS'
_computing_data_collection 'Bruker XSCANS'
_computing_data_reduction 'Bruker SHELXTL'
_computing_molecular_graphics 'Bruker SHELXTL'
_computing_publication_material 'Bruker SHELXTL'
_computing_structure_refinement 'SHELXL-97 (Sheldrick, 1997)'
_computing_structure_solution 'SHELXS-97 (Sheldrick, 1990)'
_diffrn_ambient_temperature 293(2)
_diffrn_measured_fraction_theta_full 0.995
_diffrn_measured_fraction_theta_max 0.995
_diffrn_measurement_device_type 'Bruker P4'
_diffrn_measurement_method '\w scans'
_diffrn_radiation_monochromator graphite
_diffrn_radiation_source 'fine-focus sealed tube'
_diffrn_radiation_type MoK\a
_diffrn_radiation_wavelength 0.71073
_diffrn_reflns_av_R_equivalents 0.0398
_diffrn_reflns_av_sigmaI/netI 0.0420
_diffrn_reflns_limit_h_max 16
_diffrn_reflns_limit_h_min -16
_diffrn_reflns_limit_k_max 13
_diffrn_reflns_limit_k_min -13
_diffrn_reflns_limit_l_max 22
_diffrn_reflns_limit_l_min -23
_diffrn_reflns_number 18038
_diffrn_reflns_theta_full 27.48
_diffrn_reflns_theta_max 27.48
_diffrn_reflns_theta_min 3.17
_exptl_absorpt_coefficient_mu 6.271
_exptl_absorpt_correction_T_max 1.0000
_exptl_absorpt_correction_T_min 0.5695
_exptl_absorpt_correction_type multi-scan
_exptl_crystal_colour Orange
_exptl_crystal_density_diffrn 1.824
_exptl_crystal_density_method 'not measured'
_exptl_crystal_description Prism
_exptl_crystal_F_000 1348
_exptl_crystal_size_max 0.37500
_exptl_crystal_size_mid 0.3400
_exptl_crystal_size_min 0.2400
_refine_diff_density_max 2.116
_refine_diff_density_min -2.423
_refine_diff_density_rms 0.137
_refine_ls_extinction_coef 0.0024(4)
_refine_ls_extinction_expression Fc^*^=kFc[1+0.001xFc^2^\l^3^/sin(2\q)]^-1/4^
_refine_ls_extinction_method SHELXL
_refine_ls_goodness_of_fit_ref 1.042
_refine_ls_hydrogen_treatment constr
_refine_ls_matrix_type full
_refine_ls_number_parameters 298
_refine_ls_number_reflns 5781
_refine_ls_number_restraints 3
_refine_ls_restrained_S_all 1.041
_refine_ls_R_factor_all 0.0713
_refine_ls_R_factor_gt 0.0547
_refine_ls_shift/su_max 0.001
_refine_ls_shift/su_mean 0.000
_refine_ls_structure_factor_coef Fsqd
_refine_ls_weighting_details 'calc w=1/[\s^2^(Fo^2^)+(0.0827P)^2^+3.5121P] where P=(Fo^2^+2Fc^2^)/3'
_refine_ls_weighting_scheme calc
_refine_ls_wR_factor_gt 0.1439
_refine_ls_wR_factor_ref 0.1548
_reflns_number_gt 4336
_reflns_number_total 5781
_reflns_threshold_expression >2sigma(I)
_cod_data_source_file ic800733x_si_001_3.cif
_cod_data_source_block compound_6
_cod_depositor_comments
;
The following automatic conversions were performed:
'_symmetry_cell_setting' value 'Monoclinic' changed to 'monoclinic'
according to '/home/saulius/struct/CIF-dictionaries/cif_core.dic'
dictionary named 'cif_core.dic' version 2.4.1 from
2010-06-29.

'_exptl_absorpt_correction_type' value 'Multi-scan' changed
to 'multi-scan' according to
'/home/saulius/struct/CIF-dictionaries/cif_core.dic' dictionary named
'cif_core.dic' version 2.4.1 from
2010-06-29.

'_refine_ls_hydrogen_treatment' value 'CONSTR' changed to
'constr' according to '/home/saulius/struct/CIF-dictionaries/cif_core.dic'
dictionary named 'cif_core.dic' version 2.4.1 from 2010-06-29.

Automatic conversion script
Id: cif_fix_enum 1527 2010-12-29 10:47:43Z saulius 
;
_cod_original_formula_sum 'C29.50 H22 Au Cl Fe0.50 N2 O0 P'
_cod_database_code 4305777

loop_
_symmetry_equiv_pos_as_xyz
'x, y, z'
'-x+1/2, y, -z+1/2'
'-x, -y, -z'
'x-1/2, -y, z-1/2'

loop_
_atom_site_label
_atom_site_type_symbol
_atom_site_fract_x
_atom_site_fract_y
_atom_site_fract_z
_atom_site_U_iso_or_equiv
_atom_site_adp_type
_atom_site_occupancy
_atom_site_symmetry_multiplicity
_atom_site_calc_flag
_atom_site_refinement_flags
_atom_site_disorder_assembly
_atom_site_disorder_group
Au Au 0.82439(2) 0.42519(3) 0.180274(17) 0.05995(17) Uani 1 1 d . . .
Fe Fe 0.7500 0.8117(9) 0.2500 0.099(7) Uani 0.611(16) 2 d SP . 1
Fe' Fe 0.794(2) 0.8199(14) 0.2405(12) 0.046(3) Uani 0.194(8) 1 d P . 2
P P 0.76174(19) 0.59202(18) 0.11667(12) 0.0617(6) Uani 1 1 d . . .
N1 N 1.1920(7) 0.0494(11) 0.3323(5) 0.100(3) Uani 1 1 d . . .
N2 N 1.2200(7) -0.0829(6) 0.5097(4) 0.070(2) Uani 1 1 d . . .
C1 C 0.9000(6) 0.2885(7) 0.2321(4) 0.0552(17) Uani 1 1 d . . .
C2 C 0.9570(6) 0.2212(7) 0.2684(4) 0.0557(17) Uani 1 1 d . . .
C11 C 1.1687(6) 0.0198(7) 0.3974(4) 0.0547(17) Uani 1 1 d . . .
C13 C 1.1201(8) 0.1106(12) 0.2901(5) 0.089(3) Uani 1 1 d . . .
H13A H 1.1362 0.1281 0.2422 0.107 Uiso 1 1 calc R . .
C14 C 1.0264(6) 0.1481(6) 0.3128(4) 0.0497(16) Uani 1 1 d . . .
C15 C 1.0047(8) 0.1112(11) 0.3806(5) 0.085(3) Uani 1 1 d . . .
H15A H 0.9393 0.1273 0.3985 0.103 Uiso 1 1 calc R . .
C16 C 1.0781(8) 0.0500(10) 0.4239(5) 0.080(3) Uani 1 1 d . . .
H16A H 1.0640 0.0300 0.4718 0.096 Uiso 1 1 calc R . .
C21 C 1.2494(7) -0.0454(7) 0.4430(5) 0.062(2) Uani 1 1 d . . .
C23 C 1.2904(10) -0.1427(9) 0.5526(6) 0.093(4) Uani 1 1 d . . .
H23A H 1.2701 -0.1702 0.5980 0.112 Uiso 1 1 calc R . .
C24 C 1.3884(10) -0.1655(11) 0.5341(8) 0.105(4) Uani 1 1 d . . .
H24A H 1.4347 -0.2061 0.5664 0.125 Uiso 1 1 calc R . .
C25 C 1.4198(10) -0.1276(15) 0.4659(10) 0.130(5) Uani 1 1 d . . .
H25A H 1.4879 -0.1406 0.4522 0.156 Uiso 1 1 calc R . .
C26 C 1.3468(9) -0.0692(12) 0.4181(8) 0.105(4) Uani 1 1 d . . .
H26A H 1.3639 -0.0472 0.3710 0.126 Uiso 1 1 calc R . .
C31 C 0.6231(6) 0.5988(7) 0.1019(4) 0.0563(18) Uani 1 1 d . . .
C32 C 0.5725(9) 0.7005(11) 0.0708(8) 0.109(4) Uani 1 1 d . . .
H32A H 0.6088 0.7718 0.0588 0.130 Uiso 1 1 calc R . .
C33 C 0.4636(11) 0.6917(17) 0.0582(9) 0.131(5) Uani 1 1 d . . .
H33A H 0.4290 0.7577 0.0352 0.158 Uiso 1 1 calc R . .
C34 C 0.4095(10) 0.5963(15) 0.0771(8) 0.105(4) Uani 1 1 d . . .
H34A H 0.3375 0.5947 0.0691 0.126 Uiso 1 1 calc R . .
C35 C 0.4591(9) 0.5014(14) 0.1079(7) 0.106(4) Uani 1 1 d . . .
H35A H 0.4205 0.4327 0.1215 0.128 Uiso 1 1 calc R . .
C36 C 0.5653(8) 0.4993(10) 0.1209(6) 0.081(3) Uani 1 1 d . . .
H36A H 0.5973 0.4302 0.1426 0.097 Uiso 1 1 calc R . .
C41 C 0.8125(7) 0.5996(9) 0.0267(5) 0.071(3) Uani 1 1 d . . .
C42 C 0.8551(10) 0.4972(14) -0.0020(7) 0.104(4) Uani 1 1 d . . .
H42A H 0.8601 0.4252 0.0260 0.125 Uiso 1 1 calc R . .
C43 C 0.8922(12) 0.4959(15) -0.0732(7) 0.116(4) Uani 1 1 d . . .
H43A H 0.9197 0.4239 -0.0927 0.139 Uiso 1 1 calc R . .
C44 C 0.8868(11) 0.6016(19) -0.1123(8) 0.122(6) Uani 1 1 d . . .
H44A H 0.9141 0.6037 -0.1585 0.146 Uiso 1 1 calc R . .
C45 C 0.8448(13) 0.6994(18) -0.0867(9) 0.145(7) Uani 1 1 d . . .
H45A H 0.8389 0.7690 -0.1167 0.175 Uiso 1 1 calc R . .
C46 C 0.8067(7) 0.7077(7) -0.0155(4) 0.115(4) Uani 1 1 d . . .
H46A H 0.7792 0.7811 0.0022 0.138 Uiso 1 1 calc R . .
C51 C 0.7974(7) 0.7392(7) 0.1686(4) 0.047(3) Uiso 0.611(16) 1 d PR . 1
C52 C 0.7632(7) 0.8602(7) 0.1541(4) 0.091(5) Uiso 0.611(16) 1 d PR . 1
C53 C 0.8165(7) 0.9398(7) 0.2030(4) 0.102(7) Uiso 0.611(16) 1 d PR . 1
C54 C 0.8836(7) 0.8679(7) 0.2476(4) 0.115(7) Uiso 0.611(16) 1 d PR . 1
C55 C 0.8718(7) 0.7439(7) 0.2264(4) 0.091(5) Uiso 0.611(16) 1 d PR . 1
C51' C 0.8288(12) 0.7215(12) 0.1562(8) 0.049(4) Uiso 0.389(16) 1 d PG . 2
C52' C 0.8175(12) 0.8481(13) 0.1382(8) 0.056(5) Uiso 0.389(16) 1 d PG . 2
C53' C 0.8868(13) 0.9164(12) 0.1842(8) 0.067(7) Uiso 0.389(16) 1 d PG . 2
C54' C 0.9410(12) 0.8321(13) 0.2306(8) 0.058(5) Uiso 0.389(16) 1 d PG . 2
C55' C 0.9051(11) 0.7117(12) 0.2133(7) 0.045(4) Uiso 0.389(16) 1 d PG . 2
Cl1 Cl 1.3776(12) -0.2471(17) 0.2675(9) 0.249(7) Uiso 0.50 1 d PD . 2
Cl2 Cl 1.1896(15) -0.359(3) 0.2397(15) 0.352(12) Uiso 0.50 1 d PD . 2
C01 C 1.2440(18) -0.227(3) 0.2796(17) 0.157(13) Uiso 0.50 1 d PD . 2

loop_
_atom_site_aniso_label
_atom_site_aniso_U_11
_atom_site_aniso_U_22
_atom_site_aniso_U_33
_atom_site_aniso_U_23
_atom_site_aniso_U_13
_atom_site_aniso_U_12
Au 0.0597(2) 0.0557(2) 0.0624(2) 0.01911(13) -0.02258(14) -0.00366(13)
Fe 0.160(19) 0.032(3) 0.098(10) 0.000 -0.078(10) 0.000
Fe' 0.055(7) 0.035(4) 0.046(4) 0.008(3) -0.021(3) -0.009(4)
P 0.0755(14) 0.0435(10) 0.0629(12) 0.0147(8) -0.0358(10) -0.0127(9)
N1 0.075(6) 0.141(9) 0.084(6) 0.041(6) 0.011(4) 0.053(5)
N2 0.087(5) 0.051(4) 0.071(5) 0.005(3) -0.033(4) 0.007(3)
C1 0.058(4) 0.055(4) 0.052(4) 0.009(3) -0.006(3) 0.003(3)
C2 0.058(4) 0.055(4) 0.053(4) 0.004(3) -0.013(3) -0.004(3)
C11 0.056(4) 0.052(4) 0.055(4) 0.006(3) -0.015(3) 0.002(3)
C13 0.077(6) 0.126(9) 0.065(6) 0.035(6) 0.012(5) 0.036(6)
C14 0.059(4) 0.040(4) 0.049(4) 0.001(3) -0.011(3) 0.004(3)
C15 0.074(6) 0.114(8) 0.069(6) 0.036(6) 0.001(4) 0.029(6)
C16 0.086(7) 0.101(7) 0.053(5) 0.030(5) 0.002(4) 0.022(5)
C21 0.062(5) 0.049(4) 0.071(5) 0.009(4) -0.024(4) 0.004(3)
C23 0.127(10) 0.065(6) 0.082(7) 0.013(5) -0.057(6) 0.009(6)
C24 0.091(8) 0.083(7) 0.134(10) 0.019(7) -0.058(7) 0.007(6)
C25 0.068(7) 0.120(11) 0.197(16) 0.046(11) -0.036(8) 0.014(7)
C26 0.068(7) 0.134(11) 0.113(9) 0.037(7) -0.008(6) 0.019(6)
C31 0.065(5) 0.052(4) 0.050(4) -0.001(3) -0.021(3) 0.002(3)
C32 0.086(8) 0.084(8) 0.155(11) 0.047(7) -0.012(7) 0.023(6)
C33 0.091(10) 0.144(14) 0.157(13) 0.041(11) -0.014(9) 0.059(9)
C34 0.061(6) 0.144(13) 0.109(10) -0.014(8) -0.018(6) 0.022(7)
C35 0.071(7) 0.121(11) 0.125(10) 0.007(8) -0.017(6) -0.013(7)
C36 0.076(6) 0.069(6) 0.095(7) 0.009(5) -0.031(5) -0.008(5)
C41 0.058(5) 0.076(6) 0.077(6) 0.030(5) -0.026(4) -0.017(4)
C42 0.109(9) 0.106(10) 0.096(9) 0.025(7) -0.010(7) -0.003(8)
C43 0.146(12) 0.112(11) 0.091(9) 0.006(8) 0.017(8) 0.012(9)
C44 0.071(8) 0.199(18) 0.096(9) 0.055(11) -0.003(6) -0.018(9)
C45 0.130(13) 0.166(16) 0.143(14) 0.099(13) 0.030(10) 0.017(11)
C46 0.121(10) 0.109(9) 0.115(10) 0.055(8) 0.009(8) 0.009(8)

loop_
_atom_type_symbol
_atom_type_description
_atom_type_scat_dispersion_real
_atom_type_scat_dispersion_imag
_atom_type_scat_source
C C 0.0033 0.0016 'International Tables Vol C Tables 4.2.6.8 and 6.1.1.4'
H H 0.0000 0.0000 'International Tables Vol C Tables 4.2.6.8 and 6.1.1.4'
N N 0.0061 0.0033 'International Tables Vol C Tables 4.2.6.8 and 6.1.1.4'
O O 0.0106 0.0060 'International Tables Vol C Tables 4.2.6.8 and 6.1.1.4'
P P 0.1023 0.0942 'International Tables Vol C Tables 4.2.6.8 and 6.1.1.4'
Cl Cl 0.1484 0.1585 'International Tables Vol C Tables 4.2.6.8 and 6.1.1.4'
Fe Fe 0.3463 0.8444 'International Tables Vol C Tables 4.2.6.8 and 6.1.1.4'
Au Au -2.0133 8.8022 'International Tables Vol C Tables 4.2.6.8 and 6.1.1.4'

loop_
_geom_angle_atom_site_label_1
_geom_angle_atom_site_label_2
_geom_angle_atom_site_label_3
_geom_angle
_geom_angle_site_symmetry_1
_geom_angle_site_symmetry_3
_geom_angle_publ_flag
C1 Au P 171.4(2) . . ?
C1 Au Au 85.2(2) . 2_655 ?
P Au Au 101.31(7) . 2_655 ?
C55 Fe C55 132.0(7) . 2_655 ?
C55 Fe C51 45.6(3) . . ?
C55 Fe C51 110.5(5) 2_655 . ?
C55 Fe C51 110.5(5) . 2_655 ?
C55 Fe C51 45.6(3) 2_655 2_655 ?
C51 Fe C51 128.9(7) . 2_655 ?
C55 Fe C54 45.4(2) . . ?
C55 Fe C54 166.4(2) 2_655 . ?
C51 Fe C54 76.9(4) . . ?
C51 Fe C54 120.8(2) 2_655 . ?
C55 Fe C54 166.4(2) . 2_655 ?
C55 Fe C54 45.4(2) 2_655 2_655 ?
C51 Fe C54 120.8(2) . 2_655 ?
C51 Fe C54 76.9(4) 2_655 2_655 ?
C54 Fe C54 141.2(8) . 2_655 ?
C55 Fe C52 76.7(3) . . ?
C55 Fe C52 117.4(2) 2_655 . ?
C51 Fe C52 44.88(19) . . ?
C51 Fe C52 162.3(4) 2_655 . ?
C54 Fe C52 76.0(3) . . ?
C54 Fe C52 93.1(5) 2_655 . ?
C55 Fe C52 117.4(2) . 2_655 ?
C55 Fe C52 76.7(3) 2_655 2_655 ?
C51 Fe C52 162.3(4) . 2_655 ?
C51 Fe C52 44.88(19) 2_655 2_655 ?
C54 Fe C52 93.1(5) . 2_655 ?
C54 Fe C52 76.0(3) 2_655 2_655 ?
C52 Fe C52 147.1(8) . 2_655 ?
C55 Fe C53 76.5(3) . . ?
C55 Fe C53 146.9(5) 2_655 . ?
C51 Fe C53 76.1(3) . . ?
C51 Fe C53 151.7(5) 2_655 . ?
C54 Fe C53 44.7(2) . . ?
C54 Fe C53 102.5(7) 2_655 . ?
C52 Fe C53 44.3(2) . . ?
C52 Fe C53 107.1(7) 2_655 . ?
C55 Fe C53 146.9(5) . 2_655 ?
C55 Fe C53 76.5(3) 2_655 2_655 ?
C51 Fe C53 151.7(5) . 2_655 ?
C51 Fe C53 76.1(3) 2_655 2_655 ?
C54 Fe C53 102.5(7) . 2_655 ?
C54 Fe C53 44.7(2) 2_655 2_655 ?
C52 Fe C53 107.1(7) . 2_655 ?
C52 Fe C53 44.3(2) 2_655 2_655 ?
C53 Fe C53 83.9(7) . 2_655 ?
Fe' Fe' C54' 168(3) 2_655 . ?
Fe' Fe' C53' 140.8(17) 2_655 . ?
C54' Fe' C53' 43.1(6) . . ?
Fe' Fe' C55' 142.8(5) 2_655 . ?
C54' Fe' C55' 43.0(7) . . ?
C53' Fe' C55' 72.6(10) . . ?
Fe' Fe' C52' 118(3) 2_655 . ?
C54' Fe' C52' 72.6(9) . . ?
C53' Fe' C52' 42.8(5) . . ?
C55' Fe' C52' 72.2(10) . . ?
Fe' Fe' C51' 119(2) 2_655 . ?
C54' Fe' C51' 72.4(10) . . ?
C53' Fe' C51' 72.3(9) . . ?
C55' Fe' C51' 42.7(6) . . ?
C52' Fe' C51' 42.6(6) . . ?
C51' P C31 119.4(6) . . ?
C51' P C41 98.6(6) . . ?
C31 P C41 104.8(4) . . ?
C51' P C51 15.5(5) . . ?
C31 P C51 105.0(4) . . ?
C41 P C51 109.5(4) . . ?
C51' P Au 104.8(4) . . ?
C31 P Au 116.0(3) . . ?
C41 P Au 111.8(3) . . ?
C51 P Au 109.3(2) . . ?
C11 N1 C13 118.2(8) . . ?
C23 N2 C21 117.8(10) . . ?
C2 C1 Au 168.8(7) . . ?
C1 C2 C14 176.8(9) . . ?
N1 C11 C16 121.6(8) . . ?
N1 C11 C21 117.2(8) . . ?
C16 C11 C21 121.1(8) . . ?
N1 C13 C14 124.5(9) . . ?
N1 C13 H13A 117.8 . . ?
C14 C13 H13A 117.8 . . ?
C15 C14 C13 114.7(8) . . ?
C15 C14 C2 123.0(8) . . ?
C13 C14 C2 122.4(7) . . ?
C14 C15 C16 120.7(9) . . ?
C14 C15 H15A 119.7 . . ?
C16 C15 H15A 119.7 . . ?
C11 C16 C15 120.1(9) . . ?
C11 C16 H16A 120.0 . . ?
C15 C16 H16A 120.0 . . ?
N2 C21 C26 122.4(9) . . ?
N2 C21 C11 115.8(8) . . ?
C26 C21 C11 121.8(9) . . ?
N2 C23 C24 124.0(12) . . ?
N2 C23 H23A 118.0 . . ?
C24 C23 H23A 118.0 . . ?
C23 C24 C25 119.0(10) . . ?
C23 C24 H24A 120.5 . . ?
C25 C24 H24A 120.5 . . ?
C24 C25 C26 118.7(13) . . ?
C24 C25 H25A 120.6 . . ?
C26 C25 H25A 120.6 . . ?
C21 C26 C25 118.1(13) . . ?
C21 C26 H26A 121.0 . . ?
C25 C26 H26A 121.0 . . ?
C36 C31 C32 118.5(9) . . ?
C36 C31 P 118.7(7) . . ?
C32 C31 P 122.8(8) . . ?
C31 C32 C33 117.4(12) . . ?
C31 C32 H32A 121.3 . . ?
C33 C32 H32A 121.3 . . ?
C34 C33 C32 123.3(12) . . ?
C34 C33 H33A 118.4 . . ?
C32 C33 H33A 118.4 . . ?
C33 C34 C35 118.2(12) . . ?
C33 C34 H34A 120.9 . . ?
C35 C34 H34A 120.9 . . ?
C34 C35 C36 123.0(13) . . ?
C34 C35 H35A 118.5 . . ?
C36 C35 H35A 118.5 . . ?
C31 C36 C35 119.5(10) . . ?
C31 C36 H36A 120.3 . . ?
C35 C36 H36A 120.3 . . ?
C42 C41 C46 118.6(10) . . ?
C42 C41 P 119.3(8) . . ?
C46 C41 P 122.1(8) . . ?
C41 C42 C43 121.9(12) . . ?
C41 C42 H42A 119.1 . . ?
C43 C42 H42A 119.1 . . ?
C44 C43 C42 118.3(15) . . ?
C44 C43 H43A 120.9 . . ?
C42 C43 H43A 120.9 . . ?
C45 C44 C43 120.9(14) . . ?
C45 C44 H44A 119.5 . . ?
C43 C44 H44A 119.5 . . ?
C44 C45 C46 123.8(13) . . ?
C44 C45 H45A 118.1 . . ?
C46 C45 H45A 118.1 . . ?
C41 C46 C45 116.4(11) . . ?
C41 C46 H46A 121.8 . . ?
C45 C46 H46A 121.8 . . ?
C55 C51 C52 108.0 . . ?
C55 C51 Fe 66.6(3) . . ?
C52 C51 Fe 68.9(3) . . ?
C55 C51 P 123.7(2) . . ?
C52 C51 P 128.1(2) . . ?
Fe C51 P 133.8(5) . . ?
C53 C52 C51 108.0 . . ?
C53 C52 Fe 68.1(3) . . ?
C51 C52 Fe 66.2(4) . . ?
C54 C53 C52 108.0 . . ?
C54 C53 Fe 66.5(3) . . ?
C52 C53 Fe 67.6(3) . . ?
C55 C54 C53 108.0 . . ?
C55 C54 Fe 66.3(4) . . ?
C53 C54 Fe 68.9(3) . . ?
C54 C55 C51 108.0 . . ?
C54 C55 Fe 68.3(4) . . ?
C51 C55 Fe 67.8(2) . . ?
C55' C51' C52' 108.0 . . ?
C55' C51' P 123.7(8) . . ?
C52' C51' P 128.3(8) . . ?
C55' C51' Fe' 68.1(9) . . ?
C52' C51' Fe' 68.5(7) . . ?
P C51' Fe' 128.9(10) . . ?
C51' C52' C53' 108.0 . . ?
C51' C52' Fe' 68.9(8) . . ?
C53' C52' Fe' 67.9(7) . . ?
C54' C53' C52' 108.0 . . ?
C54' C53' Fe' 68.2(9) . . ?
C52' C53' Fe' 69.3(8) . . ?
C53' C54' C55' 108.0 . . ?
C53' C54' Fe' 68.7(8) . . ?
C55' C54' Fe' 69.0(8) . . ?
C51' C55' C54' 108.0 . . ?
C51' C55' Fe' 69.2(8) . . ?
C54' C55' Fe' 67.9(7) . . ?
Cl2 Cl1 C01 63.0(11) 2_755 . ?
Cl2 Cl1 C01 63.9(12) 2_755 2_755 ?
C01 Cl1 C01 36(2) . 2_755 ?
Cl1 Cl2 Cl2 125.5(12) 2_755 2_755 ?
Cl1 Cl2 C01 66.2(10) 2_755 2_755 ?
Cl2 Cl2 C01 63.6(11) 2_755 2_755 ?
Cl1 Cl2 C01 65.9(16) 2_755 . ?
Cl2 Cl2 C01 61.7(12) 2_755 . ?
C01 Cl2 C01 37(2) 2_755 . ?
C01 C01 Cl2 72.8(15) 2_755 2_755 ?
C01 C01 Cl2 69.9(18) 2_755 . ?
Cl2 C01 Cl2 54.7(15) 2_755 . ?
C01 C01 Cl1 72(2) 2_755 . ?
Cl2 C01 Cl1 50.9(12) 2_755 . ?
Cl2 C01 Cl1 102.9(13) . . ?
C01 C01 Cl1 71(3) 2_755 2_755 ?
Cl2 C01 Cl1 103.6(16) 2_755 2_755 ?
Cl2 C01 Cl1 50.2(12) . 2_755 ?
Cl1 C01 Cl1 140.7(18) . 2_755 ?

loop_
_geom_bond_atom_site_label_1
_geom_bond_atom_site_label_2
_geom_bond_distance
_geom_bond_site_symmetry_2
_geom_bond_publ_flag
Au C1 1.984(7) . ?
Au P 2.2708(19) . ?
Au Au 3.2555(7) 2_655 ?
Fe C55 1.795(10) . ?
Fe C55 1.795(10) 2_655 ?
Fe C51 1.812(10) . ?
Fe C51 1.812(10) 2_655 ?
Fe C54 1.822(9) . ?
Fe C54 1.822(8) 2_655 ?
Fe C52 1.848(7) . ?
Fe C52 1.848(7) 2_655 ?
Fe C53 1.855(10) . ?
Fe C53 1.855(10) 2_655 ?
Fe' Fe' 1.19(5) 2_655 ?
Fe' C54' 1.91(3) . ?
Fe' C53' 1.92(2) . ?
Fe' C55' 1.93(3) . ?
Fe' C52' 1.94(3) . ?
Fe' C51' 1.94(3) . ?
P C51' 1.778(12) . ?
P C31 1.792(8) . ?
P C41 1.801(11) . ?
P C51 1.895(8) . ?
N1 C11 1.284(11) . ?
N1 C13 1.351(12) . ?
N2 C23 1.339(11) . ?
N2 C21 1.357(12) . ?
C1 C2 1.209(10) . ?
C2 C14 1.420(10) . ?
C11 C16 1.319(12) . ?
C11 C21 1.481(10) . ?
C13 C14 1.352(12) . ?
C13 H13A 0.9300 . ?
C14 C15 1.347(11) . ?
C15 C16 1.375(13) . ?
C15 H15A 0.9300 . ?
C16 H16A 0.9300 . ?
C21 C26 1.374(15) . ?
C23 C24 1.340(17) . ?
C23 H23A 0.9300 . ?
C24 C25 1.391(19) . ?
C24 H24A 0.9300 . ?
C25 C26 1.406(16) . ?
C25 H25A 0.9300 . ?
C26 H26A 0.9300 . ?
C31 C36 1.358(12) . ?
C31 C32 1.384(12) . ?
C32 C33 1.411(18) . ?
C32 H32A 0.9300 . ?
C33 C34 1.296(19) . ?
C33 H33A 0.9300 . ?
C34 C35 1.319(18) . ?
C34 H34A 0.9300 . ?
C35 C36 1.375(14) . ?
C35 H35A 0.9300 . ?
C36 H36A 0.9300 . ?
C41 C42 1.348(17) . ?
C41 C46 1.399(11) . ?
C42 C43 1.408(17) . ?
C42 H42A 0.9300 . ?
C43 C44 1.34(2) . ?
C43 H43A 0.9300 . ?
C44 C45 1.28(2) . ?
C44 H44A 0.9300 . ?
C45 C46 1.416(18) . ?
C45 H45A 0.9300 . ?
C46 H46A 0.9300 . ?
C51 C55 1.3972 . ?
C51 C52 1.3973 . ?
C52 C53 1.3972 . ?
C53 C54 1.3972 . ?
C54 C55 1.3972 . ?
C51' C55' 1.408(10) . ?
C51' C52' 1.408(10) . ?
C52' C53' 1.408(10) . ?
C53' C54' 1.408(10) . ?
C54' C55' 1.408(10) . ?
Cl1 Cl2 1.49(3) 2_755 ?
Cl1 C01 1.754(19) . ?
Cl1 C01 1.77(4) 2_755 ?
Cl2 Cl1 1.49(3) 2_755 ?
Cl2 Cl2 1.58(4) 2_755 ?
Cl2 C01 1.71(3) 2_755 ?
Cl2 C01 1.737(18) . ?
C01 C01 1.10(6) 2_755 ?
C01 Cl2 1.71(3) 2_755 ?
C01 Cl1 1.77(4) 2_755 ?
